data_7029357
loop_
_publ_author_name
'Han, Jianlin'
'Ono, Taizo'
'Uekusa, Hidehiro'
'Klika, Karel D.'
'Soloshonok, Vadim A.'

_publ_section_title
;
 Substituent-controlled preference of carbonyl group-metal coordination in
 d(8) metal complexes with non-symmetric pentadentate ligands. Structural
 and stereochemical aspects.
;
_journal_issue 14
_journal_name_full 'Dalton transactions (Cambridge, England : 2003)'
_journal_page_first 5375
_journal_page_last 5381
_journal_paper_doi 10.1039/c3dt53312c
_journal_volume 43
_journal_year 2014
_chemical_formula_moiety 'C38 H28 F3 N3 Ni O4, H0.80 O0.40,  1.6(H2 O)'
_chemical_formula_sum 'C38 H32 F3 N3 Ni O6'
_chemical_formula_weight 742.38
_chemical_name_systematic
; 
 ? 
;
_space_group_IT_number 2
_symmetry_cell_setting triclinic
_symmetry_space_group_name_Hall '-P 1'
_symmetry_space_group_name_H-M 'P -1'
_atom_sites_solution_hydrogens geom
_atom_sites_solution_primary direct
_atom_sites_solution_secondary difmap
_audit_creation_method SHELXL-97
_cell_angle_alpha 74.121(2)
_cell_angle_beta 78.329(3)
_cell_angle_gamma 79.1460(10)
_cell_formula_units_Z 2
_cell_length_a 11.869(2)
_cell_length_b 11.874(3)
_cell_length_c 14.3120(18)
_cell_measurement_reflns_used 3532
_cell_measurement_temperature 291(2)
_cell_measurement_theta_max 27.05
_cell_measurement_theta_min 2.34
_cell_volume 1880.9(6)
_computing_cell_refinement SMART
_computing_data_collection 'SMART (Bruker, 2000)'
_computing_data_reduction 'SAINT (Bruker, 2000)'
_computing_molecular_graphics SHELXTL
_computing_publication_material SHELXTL
_computing_structure_refinement 'SHELXL-97 (Sheldrick, 1997)'
_computing_structure_solution 'SHELXS-97 (Sheldrick, 1990)'
_diffrn_ambient_temperature 291(2)
_diffrn_measured_fraction_theta_full 0.981
_diffrn_measured_fraction_theta_max 0.981
_diffrn_measurement_device_type 'Bruker Smart Apex CCD'
_diffrn_measurement_method 'phi and omega scans'
_diffrn_radiation_monochromator graphite
_diffrn_radiation_source 'fine-focus sealed tube'
_diffrn_radiation_type MoK\a
_diffrn_radiation_wavelength 0.71073
_diffrn_reflns_av_R_equivalents 0.0266
_diffrn_reflns_av_sigmaI/netI 0.0432
_diffrn_reflns_limit_h_max 14
_diffrn_reflns_limit_h_min -12
_diffrn_reflns_limit_k_max 14
_diffrn_reflns_limit_k_min -14
_diffrn_reflns_limit_l_max 17
_diffrn_reflns_limit_l_min -8
_diffrn_reflns_number 10366
_diffrn_reflns_theta_full 26.00
_diffrn_reflns_theta_max 26.00
_diffrn_reflns_theta_min 1.80
_exptl_absorpt_coefficient_mu 0.578
_exptl_absorpt_correction_T_max 0.8834
_exptl_absorpt_correction_T_min 0.8549
_exptl_absorpt_correction_type multi-scan
_exptl_absorpt_process_details 'SADABS; Bruker, 2000'
_exptl_crystal_colour Red
_exptl_crystal_density_diffrn 1.311
_exptl_crystal_density_meas 0
_exptl_crystal_density_method 'not measured'
_exptl_crystal_description Rod
_exptl_crystal_F_000 768
_exptl_crystal_size_max 0.28
_exptl_crystal_size_mid 0.24
_exptl_crystal_size_min 0.22
_refine_diff_density_max 0.325
_refine_diff_density_min -0.270
_refine_diff_density_rms 0.059
_refine_ls_extinction_method none
_refine_ls_goodness_of_fit_ref 1.039
_refine_ls_hydrogen_treatment constr
_refine_ls_matrix_type full
_refine_ls_number_parameters 484
_refine_ls_number_reflns 7258
_refine_ls_number_restraints 0
_refine_ls_restrained_S_all 1.039
_refine_ls_R_factor_all 0.0735
_refine_ls_R_factor_gt 0.0572
_refine_ls_shift/su_max 0.000
_refine_ls_shift/su_mean 0.000
_refine_ls_structure_factor_coef Fsqd
_refine_ls_weighting_details 'calc w=1/[\s^2^(Fo^2^)+(0.0600P)^2^+1.9900P] where P=(Fo^2^+2Fc^2^)/3'
_refine_ls_weighting_scheme calc
_refine_ls_wR_factor_gt 0.1342
_refine_ls_wR_factor_ref 0.1395
_reflns_number_gt 5573
_reflns_number_total 7258
_reflns_threshold_expression >2sigma(I)
_cod_data_source_file c3dt53312c.txt
_cod_data_source_block a
_cod_depositor_comments
;
The following automatic conversions were performed:

'_symmetry_cell_setting' value 'Triclinic' changed to 'triclinic'
according to
/usr/data/users/saulius/crontab/automatic-downloads/current/RSC/lib/dictionaries/cif_core.dic
dictionary named 'cif_core.dic' version 2.4.2 from 2011-04-26.

Automatic conversion script
Id: cif_fix_values 2281 2013-09-26 08:29:07Z andrius 

The following automatic conversions were performed:

'_exptl_absorpt_correction_type' value 'multi-scan'' was replaced
with the value 'multi-scan' as specified in the replacement file
'src/cod-tools/trunk/data/replacement-values/replacement_values.lst'.

Automatic conversion script
Id: cif_fix_values 5376 2017-05-30 11:51:03Z andrius 
;
_cod_original_cell_volume 1880.9(7)
_cod_original_sg_symbol_H-M 'P-1   '
_cod_database_code 7029357

loop_
_symmetry_equiv_pos_as_xyz
'x, y, z'
'-x, -y, -z'

loop_
_atom_site_label
_atom_site_type_symbol
_atom_site_fract_x
_atom_site_fract_y
_atom_site_fract_z
_atom_site_U_iso_or_equiv
_atom_site_adp_type
_atom_site_occupancy
_atom_site_symmetry_multiplicity
_atom_site_calc_flag
_atom_site_refinement_flags
C1 C -0.2061(3) 0.4230(3) 0.1591(2) 0.0346(7) Uani 1 1 d .
H1A H -0.2551 0.4050 0.1201 0.042 Uiso 1 1 calc R
H1B H -0.1563 0.4780 0.1153 0.042 Uiso 1 1 calc R
C2 C -0.2835(3) 0.4836(3) 0.2362(2) 0.0366(7) Uani 1 1 d .
C3 C -0.2402(3) 0.5577(3) 0.2747(2) 0.0384(7) Uani 1 1 d .
H3 H -0.1636 0.5716 0.2537 0.046 Uiso 1 1 calc R
C4 C -0.3103(3) 0.6118(3) 0.3446(3) 0.0459(8) Uani 1 1 d .
H4 H -0.2805 0.6615 0.3706 0.055 Uiso 1 1 calc R
C5 C -0.4247(3) 0.5919(3) 0.3758(3) 0.0430(8) Uani 1 1 d .
H5 H -0.4713 0.6275 0.4233 0.052 Uiso 1 1 calc R
C6 C -0.4691(3) 0.5201(3) 0.3368(3) 0.0447(8) Uani 1 1 d .
H6 H -0.5460 0.5069 0.3573 0.054 Uiso 1 1 calc R
C7 C -0.3979(3) 0.4666(3) 0.2660(3) 0.0403(7) Uani 1 1 d .
H7 H -0.4284 0.4188 0.2385 0.048 Uiso 1 1 calc R
C8 C -0.2018(3) 0.2259(3) 0.2744(2) 0.0371(7) Uani 1 1 d .
H8A H -0.1664 0.1459 0.2721 0.044 Uiso 1 1 calc R
H8B H -0.2795 0.2378 0.2584 0.044 Uiso 1 1 calc R
C9 C -0.2084(3) 0.2429(3) 0.3784(2) 0.0373(7) Uani 1 1 d .
C10 C -0.0611(3) 0.2635(3) 0.1186(2) 0.0364(7) Uani 1 1 d .
H10A H -0.1077 0.2746 0.0675 0.044 Uiso 1 1 calc R
H10B H -0.0368 0.1793 0.1420 0.044 Uiso 1 1 calc R
C11 C 0.0453(3) 0.3263(3) 0.0765(2) 0.0333(7) Uani 1 1 d .
C12 C -0.1081(3) 0.3189(3) 0.4730(2) 0.0395(7) Uani 1 1 d .
C13 C -0.2059(3) 0.3447(3) 0.5413(2) 0.0381(7) Uani 1 1 d .
H13 H -0.2796 0.3382 0.5320 0.046 Uiso 1 1 calc R
C14 C -0.1923(3) 0.3804(3) 0.6237(3) 0.0432(8) Uani 1 1 d .
H14 H -0.2578 0.4035 0.6659 0.052 Uiso 1 1 calc R
C15 C -0.0820(3) 0.3817(3) 0.6432(2) 0.0422(8) Uani 1 1 d .
H15 H -0.0734 0.4020 0.6995 0.051 Uiso 1 1 calc R
C16 C 0.0120(3) 0.3530(3) 0.5787(2) 0.0404(7) Uani 1 1 d .
H16 H 0.0854 0.3549 0.5912 0.049 Uiso 1 1 calc R
C17 C 0.0033(3) 0.3204(3) 0.4939(2) 0.0373(7) Uani 1 1 d .
C18 C 0.1098(3) 0.2941(3) 0.4258(2) 0.0363(7) Uani 1 1 d .
C19 C 0.2210(3) 0.2430(3) 0.4655(3) 0.0383(7) Uani 1 1 d .
C20 C 0.2221(3) 0.1513(3) 0.5495(3) 0.0422(8) Uani 1 1 d .
H20 H 0.1526 0.1269 0.5853 0.051 Uiso 1 1 calc R
C21 C 0.3271(3) 0.0955(3) 0.5806(3) 0.0434(8) Uani 1 1 d .
H21 H 0.3283 0.0314 0.6352 0.052 Uiso 1 1 calc R
C22 C 0.4316(3) 0.1371(3) 0.5286(3) 0.0422(8) Uani 1 1 d .
H22 H 0.5014 0.1034 0.5512 0.051 Uiso 1 1 calc R
C23 C 0.4306(3) 0.2257(3) 0.4461(3) 0.0412(8) Uani 1 1 d .
H23 H 0.5002 0.2504 0.4107 0.049 Uiso 1 1 calc R
C24 C 0.3238(3) 0.2818(3) 0.4126(2) 0.0378(7) Uani 1 1 d .
H24 H 0.3231 0.3434 0.3562 0.045 Uiso 1 1 calc R
C25 C 0.1691(3) 0.4339(3) 0.1204(3) 0.0397(7) Uani 1 1 d .
C26 C 0.1447(3) 0.5546(3) 0.1162(3) 0.0390(7) Uani 1 1 d .
H26 H 0.0677 0.5900 0.1245 0.047 Uiso 1 1 calc R
C27 C 0.2333(3) 0.6235(3) 0.0999(2) 0.0398(7) Uani 1 1 d .
H27 H 0.2156 0.7038 0.0978 0.048 Uiso 1 1 calc R
C28 C 0.3478(3) 0.5709(3) 0.0869(3) 0.0427(8) Uani 1 1 d .
H28 H 0.4074 0.6153 0.0785 0.051 Uiso 1 1 calc R
C29 C 0.3743(3) 0.4517(3) 0.0862(2) 0.0357(7) Uani 1 1 d .
H29 H 0.4515 0.4185 0.0726 0.043 Uiso 1 1 calc R
C30 C 0.2865(3) 0.3818(3) 0.1057(2) 0.0342(7) Uani 1 1 d .
C31 C 0.3207(3) 0.2530(3) 0.1191(2) 0.0380(7) Uani 1 1 d .
C32 C 0.4125(3) 0.2127(3) 0.0409(2) 0.0361(7) Uani 1 1 d .
C33 C 0.3835(3) 0.2400(3) -0.0537(3) 0.0447(8) Uani 1 1 d .
H33 H 0.3120 0.2834 -0.0664 0.054 Uiso 1 1 calc R
C34 C 0.4629(3) 0.2012(3) -0.1291(3) 0.0411(8) Uani 1 1 d .
H34 H 0.4445 0.2190 -0.1921 0.049 Uiso 1 1 calc R
C35 C 0.5712(3) 0.1350(3) -0.1088(3) 0.0483(9) Uani 1 1 d .
H35 H 0.6240 0.1079 -0.1582 0.058 Uiso 1 1 calc R
C36 C 0.5974(3) 0.1114(3) -0.0173(3) 0.0435(8) Uani 1 1 d .
H36 H 0.6695 0.0695 -0.0049 0.052 Uiso 1 1 calc R
C37 C 0.5200(3) 0.1477(3) 0.0584(3) 0.0388(7) Uani 1 1 d .
C38 C 0.5562(3) 0.1226(3) 0.1572(3) 0.0436(8) Uani 1 1 d .
F1 F 0.50459(19) 0.03301(19) 0.22531(16) 0.0568(6) Uani 1 1 d .
F2 F 0.52475(17) 0.21124(18) 0.20049(15) 0.0464(5) Uani 1 1 d .
F3 F 0.66787(18) 0.09375(18) 0.15553(15) 0.0494(5) Uani 1 1 d .
N1 N -0.1317(2) 0.3118(2) 0.2014(2) 0.0368(6) Uani 1 1 d .
N2 N -0.1172(2) 0.2912(2) 0.38564(19) 0.0358(6) Uani 1 1 d .
N3 N 0.0752(2) 0.3684(2) 0.1441(2) 0.0390(6) Uani 1 1 d .
Ni1 Ni -0.01508(4) 0.32972(4) 0.26978(3) 0.03684(13) Uani 1 1 d .
O1 O -0.2863(2) 0.2035(2) 0.44475(18) 0.0448(6) Uani 1 1 d .
O2 O 0.09594(19) 0.3299(2) -0.00714(16) 0.0378(5) Uani 1 1 d .
O3 O 0.10927(19) 0.3094(2) 0.33388(17) 0.0386(5) Uani 1 1 d .
O4 O 0.2767(2) 0.1823(2) 0.18913(19) 0.0532(7) Uani 1 1 d .
O1W O 0.9867(5) 0.0548(5) 0.7555(5) 0.0471(15) Uani 0.40 1 d P
H1WD H 0.9280 0.0729 0.7260 0.056 Uiso 0.40 1 d PR
H1WB H 1.0071 0.1174 0.7607 0.071 Uiso 0.40 1 d PR
O2W O 0.1089(5) 0.8975(5) 0.1055(5) 0.0479(15) Uani 0.40 1 d P
H2WA H 0.1278 0.9668 0.0873 0.072 Uiso 0.40 1 d PR
H2WB H 0.1103 0.8722 0.0551 0.072 Uiso 0.40 1 d PR
O3W O 1.0000 0.0000 0.5000 0.0461(10) Uani 0.80 2 d SP
H3WA H 1.0490 -0.0492 0.4739 0.069 Uiso 0.40 1 d PR
H3WB H 1.0332 0.0285 0.5339 0.069 Uiso 0.40 1 d PR
O4W O 0.3131(6) 0.9255(6) 0.3544(5) 0.0535(16) Uani 0.40 1 d P
H4WA H 0.3813 0.9177 0.3221 0.080 Uiso 0.40 1 d PR
H4WB H 0.2836 0.9979 0.3413 0.080 Uiso 0.40 1 d PR
O5W O 0.1776(6) 0.1562(5) 0.8463(5) 0.0509(16) Uani 0.40 1 d P
H5WA H 0.2123 0.1483 0.8946 0.076 Uiso 0.40 1 d PR
H5WB H 0.1052 0.1561 0.8667 0.076 Uiso 0.40 1 d PR

loop_
_atom_site_aniso_label
_atom_site_aniso_U_11
_atom_site_aniso_U_22
_atom_site_aniso_U_33
_atom_site_aniso_U_23
_atom_site_aniso_U_13
_atom_site_aniso_U_12
C1 0.0321(16) 0.0411(17) 0.0320(16) -0.0121(13) -0.0118(13) 0.0033(13)
C2 0.0326(16) 0.0410(18) 0.0339(16) -0.0074(14) -0.0059(13) -0.0014(13)
C3 0.0362(17) 0.0453(18) 0.0396(17) -0.0149(15) -0.0160(14) -0.0029(14)
C4 0.0425(19) 0.047(2) 0.049(2) -0.0190(16) -0.0128(16) 0.0088(16)
C5 0.0400(19) 0.0460(19) 0.0398(18) -0.0151(15) -0.0035(15) 0.0054(15)
C6 0.0360(18) 0.0390(18) 0.053(2) -0.0143(16) 0.0087(16) -0.0038(14)
C7 0.0392(18) 0.0430(18) 0.0418(18) -0.0136(15) -0.0019(15) -0.0132(14)
C8 0.0289(15) 0.0454(18) 0.0366(17) -0.0055(14) -0.0037(13) -0.0129(13)
C9 0.0319(16) 0.0451(18) 0.0321(16) -0.0017(14) -0.0010(13) -0.0148(14)
C10 0.0337(16) 0.0396(17) 0.0377(17) -0.0154(14) -0.0019(13) -0.0053(13)
C11 0.0320(16) 0.0340(16) 0.0342(16) -0.0093(13) -0.0051(13) -0.0044(13)
C12 0.0341(17) 0.0423(18) 0.0370(17) -0.0075(14) -0.0012(14) -0.0008(14)
C13 0.0275(16) 0.0487(19) 0.0311(16) -0.0111(14) 0.0004(13) 0.0086(14)
C14 0.0420(19) 0.0392(18) 0.0418(19) -0.0148(15) 0.0105(15) -0.0007(14)
C15 0.046(2) 0.0422(18) 0.0345(17) -0.0136(15) -0.0034(15) 0.0071(15)
C16 0.0409(18) 0.0439(18) 0.0340(17) -0.0121(14) -0.0046(14) 0.0026(15)
C17 0.0360(17) 0.0342(16) 0.0401(17) -0.0105(14) -0.0019(14) -0.0034(13)
C18 0.0352(17) 0.0346(16) 0.0396(18) -0.0101(14) -0.0007(14) -0.0104(13)
C19 0.0333(17) 0.0354(17) 0.0461(19) -0.0133(14) -0.0022(14) -0.0044(13)
C20 0.0380(18) 0.0465(19) 0.0416(18) -0.0060(15) -0.0100(15) -0.0079(15)
C21 0.0444(19) 0.0433(19) 0.0416(19) -0.0098(15) -0.0145(16) 0.0034(15)
C22 0.0355(18) 0.049(2) 0.0425(19) -0.0113(16) -0.0208(15) 0.0079(15)
C23 0.0398(18) 0.0427(18) 0.0391(18) -0.0128(15) -0.0057(14) 0.0021(14)
C24 0.0333(17) 0.0441(18) 0.0392(17) -0.0162(15) -0.0074(14) -0.0028(14)
C25 0.0314(16) 0.0413(18) 0.0447(19) -0.0089(15) -0.0010(14) -0.0085(14)
C26 0.0332(17) 0.0375(17) 0.0442(18) -0.0124(15) -0.0002(14) -0.0027(13)
C27 0.0398(18) 0.0456(19) 0.0341(17) -0.0141(15) 0.0046(14) -0.0112(15)
C28 0.0327(17) 0.048(2) 0.0464(19) -0.0138(16) 0.0054(14) -0.0120(15)
C29 0.0295(15) 0.0400(17) 0.0377(17) -0.0120(14) 0.0081(13) -0.0160(13)
C30 0.0329(16) 0.0375(17) 0.0349(16) -0.0152(13) 0.0021(13) -0.0103(13)
C31 0.0412(18) 0.0332(16) 0.0392(18) -0.0091(14) -0.0038(14) -0.0067(14)
C32 0.0318(16) 0.0334(16) 0.0423(18) -0.0111(14) -0.0012(14) -0.0047(13)
C33 0.0416(19) 0.0456(19) 0.0419(19) -0.0111(16) 0.0022(15) -0.0029(15)
C34 0.0388(18) 0.0424(18) 0.0404(18) -0.0141(15) 0.0063(15) -0.0091(14)
C35 0.051(2) 0.046(2) 0.0394(19) -0.0107(16) 0.0152(16) -0.0094(16)
C36 0.0361(18) 0.0454(19) 0.048(2) -0.0160(16) -0.0039(15) 0.0000(14)
C37 0.0360(17) 0.0385(17) 0.0447(19) -0.0148(15) -0.0095(15) -0.0017(14)
C38 0.046(2) 0.0441(19) 0.0387(18) -0.0144(15) -0.0138(15) 0.0115(15)
F1 0.0514(13) 0.0478(12) 0.0499(12) 0.0009(10) -0.0014(10) 0.0187(10)
F2 0.0469(11) 0.0479(11) 0.0462(11) -0.0179(9) -0.0167(9) 0.0080(9)
F3 0.0446(12) 0.0541(12) 0.0446(11) -0.0127(10) -0.0166(9) 0.0160(9)
N1 0.0326(14) 0.0382(14) 0.0401(15) -0.0100(12) -0.0028(12) -0.0091(11)
N2 0.0286(13) 0.0416(15) 0.0330(14) -0.0063(12) -0.0001(11) -0.0041(11)
N3 0.0348(14) 0.0442(15) 0.0399(15) -0.0132(12) -0.0001(12) -0.0119(12)
Ni1 0.0340(2) 0.0378(2) 0.0374(2) -0.00765(18) -0.00160(17) -0.00832(17)
O1 0.0393(13) 0.0417(13) 0.0462(14) -0.0017(11) 0.0042(11) -0.0135(10)
O2 0.0332(11) 0.0489(13) 0.0315(11) -0.0131(10) 0.0031(9) -0.0105(10)
O3 0.0338(12) 0.0460(13) 0.0395(12) -0.0130(10) -0.0032(10) -0.0131(10)
O4 0.0480(15) 0.0470(14) 0.0465(14) -0.0029(12) 0.0205(12) -0.0051(12)
O1W 0.033(3) 0.034(3) 0.053(4) 0.005(3) 0.011(3) 0.006(2)
O2W 0.045(3) 0.040(3) 0.047(4) -0.008(3) 0.018(3) -0.011(3)
O3W 0.041(2) 0.045(2) 0.054(3) -0.014(2) -0.015(2) -0.0006(19)
O4W 0.058(4) 0.048(4) 0.051(4) -0.014(3) -0.016(3) 0.010(3)
O5W 0.044(3) 0.045(3) 0.057(4) -0.008(3) 0.007(3) -0.013(3)

loop_
_atom_type_symbol
_atom_type_description
_atom_type_scat_dispersion_real
_atom_type_scat_dispersion_imag
_atom_type_scat_source
C C 0.0033 0.0016 'International Tables Vol C Tables 4.2.6.8 and 6.1.1.4'
H H 0.0000 0.0000 'International Tables Vol C Tables 4.2.6.8 and 6.1.1.4'
F F 0.0171 0.0103 'International Tables Vol C Tables 4.2.6.8 and 6.1.1.4'
N N 0.0061 0.0033 'International Tables Vol C Tables 4.2.6.8 and 6.1.1.4'
Ni Ni 0.3393 1.1124 'International Tables Vol C Tables 4.2.6.8 and 6.1.1.4'
O O 0.0106 0.0060 'International Tables Vol C Tables 4.2.6.8 and 6.1.1.4'

loop_
_geom_angle_atom_site_label_1
_geom_angle_atom_site_label_2
_geom_angle_atom_site_label_3
_geom_angle
N1 C1 C2 114.3(3)
N1 C1 H1A 108.7
C2 C1 H1A 108.7
N1 C1 H1B 108.7
C2 C1 H1B 108.7
H1A C1 H1B 107.6
C7 C2 C3 119.1(3)
C7 C2 C1 120.4(3)
C3 C2 C1 120.5(3)
C2 C3 C4 120.3(3)
C2 C3 H3 119.8
C4 C3 H3 119.8
C5 C4 C3 120.1(3)
C5 C4 H4 119.9
C3 C4 H4 119.9
C6 C5 C4 120.1(3)
C6 C5 H5 120.0
C4 C5 H5 120.0
C5 C6 C7 119.4(3)
C5 C6 H6 120.3
C7 C6 H6 120.3
C2 C7 C6 121.0(3)
C2 C7 H7 119.5
C6 C7 H7 119.5
N1 C8 C9 109.7(3)
N1 C8 H8A 109.7
C9 C8 H8A 109.7
N1 C8 H8B 109.7
C9 C8 H8B 109.7
H8A C8 H8B 108.2
O1 C9 N2 128.5(3)
O1 C9 C8 119.1(3)
N2 C9 C8 112.1(3)
N1 C10 C11 109.9(2)
N1 C10 H10A 109.7
C11 C10 H10A 109.7
N1 C10 H10B 109.7
C11 C10 H10B 109.7
H10A C10 H10B 108.2
O2 C11 N3 127.2(3)
O2 C11 C10 121.8(3)
N3 C11 C10 110.9(3)
C13 C12 N2 122.3(3)
C13 C12 C17 118.4(3)
N2 C12 C17 119.4(3)
C12 C13 C14 119.8(3)
C12 C13 H13 120.1
C14 C13 H13 120.1
C15 C14 C13 121.1(3)
C15 C14 H14 119.5
C13 C14 H14 119.5
C16 C15 C14 118.6(3)
C16 C15 H15 120.7
C14 C15 H15 120.7
C15 C16 C17 122.6(3)
C15 C16 H16 118.7
C17 C16 H16 118.7
C16 C17 C12 119.3(3)
C16 C17 C18 119.2(3)
C12 C17 C18 121.4(3)
O3 C18 C17 121.8(3)
O3 C18 C19 118.9(3)
C17 C18 C19 119.3(3)
C20 C19 C24 120.5(3)
C20 C19 C18 120.2(3)
C24 C19 C18 119.1(3)
C19 C20 C21 120.2(3)
C19 C20 H20 119.9
C21 C20 H20 119.9
C20 C21 C22 119.4(3)
C20 C21 H21 120.3
C22 C21 H21 120.3
C23 C22 C21 120.3(3)
C23 C22 H22 119.9
C21 C22 H22 119.9
C22 C23 C24 120.6(3)
C22 C23 H23 119.7
C24 C23 H23 119.7
C19 C24 C23 119.0(3)
C19 C24 H24 120.5
C23 C24 H24 120.5
C26 C25 N3 118.2(3)
C26 C25 C30 118.6(3)
N3 C25 C30 123.1(3)
C25 C26 C27 121.5(3)
C25 C26 H26 119.3
C27 C26 H26 119.3
C28 C27 C26 119.2(3)
C28 C27 H27 120.4
C26 C27 H27 120.4
C27 C28 C29 120.4(3)
C27 C28 H28 119.8
C29 C28 H28 119.8
C30 C29 C28 120.6(3)
C30 C29 H29 119.7
C28 C29 H29 119.7
C29 C30 C25 119.7(3)
C29 C30 C31 117.9(3)
C25 C30 C31 122.3(3)
O4 C31 C30 121.9(3)
O4 C31 C32 121.2(3)
C30 C31 C32 116.8(3)
C37 C32 C33 119.5(3)
C37 C32 C31 124.1(3)
C33 C32 C31 116.4(3)
C34 C33 C32 119.5(3)
C34 C33 H33 120.3
C32 C33 H33 120.3
C33 C34 C35 119.7(3)
C33 C34 H34 120.1
C35 C34 H34 120.1
C36 C35 C34 119.5(3)
C36 C35 H35 120.2
C34 C35 H35 120.2
C35 C36 C37 121.8(3)
C35 C36 H36 119.1
C37 C36 H36 119.1
C36 C37 C32 120.0(3)
C36 C37 C38 119.1(3)
C32 C37 C38 120.7(3)
F3 C38 F2 106.2(3)
F3 C38 F1 106.8(3)
F2 C38 F1 102.2(3)
F3 C38 C37 113.6(3)
F2 C38 C37 114.2(3)
F1 C38 C37 112.8(3)
C8 N1 C10 113.3(3)
C8 N1 C1 111.7(3)
C10 N1 C1 108.4(3)
C8 N1 Ni1 104.8(2)
C10 N1 Ni1 102.63(19)
C1 N1 Ni1 115.8(2)
C9 N2 C12 121.6(3)
C9 N2 Ni1 114.7(2)
C12 N2 Ni1 123.5(2)
C11 N3 C25 120.8(3)
C11 N3 Ni1 114.5(2)
C25 N3 Ni1 124.6(2)
O3 Ni1 N2 93.10(11)
O3 Ni1 N3 93.42(11)
N2 Ni1 N3 173.40(12)
O3 Ni1 N1 166.05(11)
N2 Ni1 N1 88.05(12)
N3 Ni1 N1 85.37(12)
C18 O3 Ni1 128.8(2)
H1WD O1W H1WB 109.5
H2WA O2W H2WB 109.5
H3WA O3W H3WB 109.5
H4WA O4W H4WB 109.5
H5WA O5W H5WB 109.5

loop_
_geom_bond_atom_site_label_1
_geom_bond_atom_site_label_2
_geom_bond_distance
C1 N1 1.493(4)
C1 C2 1.534(4)
C1 H1A 0.9700
C1 H1B 0.9700
C2 C7 1.374(5)
C2 C3 1.376(5)
C3 C4 1.385(5)
C3 H3 0.9300
C4 C5 1.383(5)
C4 H4 0.9300
C5 C6 1.365(5)
C5 H5 0.9300
C6 C7 1.395(5)
C6 H6 0.9300
C7 H7 0.9300
C8 N1 1.487(4)
C8 C9 1.542(5)
C8 H8A 0.9700
C8 H8B 0.9700
C9 O1 1.241(4)
C9 N2 1.350(4)
C10 N1 1.492(4)
C10 C11 1.521(4)
C10 H10A 0.9700
C10 H10B 0.9700
C11 O2 1.219(4)
C11 N3 1.335(4)
C12 C13 1.402(4)
C12 N2 1.406(4)
C12 C17 1.419(5)
C13 C14 1.405(5)
C13 H13 0.9300
C14 C15 1.396(5)
C14 H14 0.9300
C15 C16 1.352(5)
C15 H15 0.9300
C16 C17 1.398(5)
C16 H16 0.9300
C17 C18 1.471(4)
C18 O3 1.279(4)
C18 C19 1.499(5)
C19 C20 1.384(5)
C19 C24 1.386(5)
C20 C21 1.394(5)
C20 H20 0.9300
C21 C22 1.412(5)
C21 H21 0.9300
C22 C23 1.350(5)
C22 H22 0.9300
C23 C24 1.426(5)
C23 H23 0.9300
C24 H24 0.9300
C25 C26 1.395(5)
C25 N3 1.411(4)
C25 C30 1.413(5)
C26 C27 1.397(5)
C26 H26 0.9300
C27 C28 1.383(5)
C27 H27 0.9300
C28 C29 1.394(5)
C28 H28 0.9300
C29 C30 1.390(4)
C29 H29 0.9300
C30 C31 1.476(4)
C31 O4 1.214(4)
C31 C32 1.507(5)
C32 C37 1.392(5)
C32 C33 1.402(5)
C33 C34 1.400(5)
C33 H33 0.9300
C34 C35 1.414(5)
C34 H34 0.9300
C35 C36 1.350(5)
C35 H35 0.9300
C36 C37 1.381(5)
C36 H36 0.9300
C37 C38 1.497(5)
C38 F3 1.302(4)
C38 F2 1.321(4)
C38 F1 1.376(4)
N1 Ni1 1.921(3)
N2 Ni1 1.846(3)
N3 Ni1 1.884(3)
Ni1 O3 1.836(2)
O1W H1WD 0.8499
O1W H1WB 0.8500
O2W H2WA 0.8500
O2W H2WB 0.8499
O3W H3WA 0.8500
O3W H3WB 0.8500
O4W H4WA 0.8500
O4W H4WB 0.8500
O5W H5WA 0.8499
O5W H5WB 0.8500

loop_
_geom_torsion_atom_site_label_1
_geom_torsion_atom_site_label_2
_geom_torsion_atom_site_label_3
_geom_torsion_atom_site_label_4
_geom_torsion
N1 C1 C2 C7 -97.9(4)
N1 C1 C2 C3 83.6(4)
C7 C2 C3 C4 1.8(5)
C1 C2 C3 C4 -179.7(3)
C2 C3 C4 C5 -0.3(5)
C3 C4 C5 C6 -0.8(5)
C4 C5 C6 C7 0.4(5)
C3 C2 C7 C6 -2.2(5)
C1 C2 C7 C6 179.3(3)
C5 C6 C7 C2 1.2(5)
N1 C8 C9 O1 160.8(3)
N1 C8 C9 N2 -25.3(4)
N1 C10 C11 O2 -157.2(3)
N1 C10 C11 N3 25.9(4)
N2 C12 C13 C14 -175.2(3)
C17 C12 C13 C14 5.1(5)
C12 C13 C14 C15 -5.1(5)
C13 C14 C15 C16 2.9(5)
C14 C15 C16 C17 -0.9(5)
C15 C16 C17 C12 1.0(5)
C15 C16 C17 C18 178.0(3)
C13 C12 C17 C16 -3.1(5)
N2 C12 C17 C16 177.2(3)
C13 C12 C17 C18 179.9(3)
N2 C12 C17 C18 0.3(5)
C16 C17 C18 O3 -152.1(3)
C12 C17 C18 O3 24.9(5)
C16 C17 C18 C19 30.7(4)
C12 C17 C18 C19 -152.3(3)
O3 C18 C19 C20 -132.2(3)
C17 C18 C19 C20 45.1(4)
O3 C18 C19 C24 42.3(4)
C17 C18 C19 C24 -140.4(3)
C24 C19 C20 C21 -1.3(5)
C18 C19 C20 C21 173.2(3)
C19 C20 C21 C22 3.1(5)
C20 C21 C22 C23 -3.8(5)
C21 C22 C23 C24 2.6(5)
C20 C19 C24 C23 0.0(5)
C18 C19 C24 C23 -174.6(3)
C22 C23 C24 C19 -0.7(5)
N3 C25 C26 C27 175.5(3)
C30 C25 C26 C27 -1.2(5)
C25 C26 C27 C28 0.5(5)
C26 C27 C28 C29 2.5(5)
C27 C28 C29 C30 -4.7(5)
C28 C29 C30 C25 3.9(5)
C28 C29 C30 C31 -170.8(3)
C26 C25 C30 C29 -1.0(5)
N3 C25 C30 C29 -177.6(3)
C26 C25 C30 C31 173.5(3)
N3 C25 C30 C31 -3.1(5)
C29 C30 C31 O4 130.1(4)
C25 C30 C31 O4 -44.4(5)
C29 C30 C31 C32 -50.3(4)
C25 C30 C31 C32 135.1(3)
O4 C31 C32 C37 -62.0(5)
C30 C31 C32 C37 118.4(4)
O4 C31 C32 C33 115.6(4)
C30 C31 C32 C33 -64.0(4)
C37 C32 C33 C34 0.1(5)
C31 C32 C33 C34 -177.5(3)
C32 C33 C34 C35 0.1(5)
C33 C34 C35 C36 -0.9(5)
C34 C35 C36 C37 1.6(6)
C35 C36 C37 C32 -1.3(6)
C35 C36 C37 C38 -177.7(3)
C33 C32 C37 C36 0.4(5)
C31 C32 C37 C36 177.9(3)
C33 C32 C37 C38 176.7(3)
C31 C32 C37 C38 -5.8(5)
C36 C37 C38 F3 15.8(5)
C32 C37 C38 F3 -160.5(3)
C36 C37 C38 F2 137.9(3)
C32 C37 C38 F2 -38.4(5)
C36 C37 C38 F1 -105.9(4)
C32 C37 C38 F1 77.8(4)
C9 C8 N1 C10 145.0(3)
C9 C8 N1 C1 -92.3(3)
C9 C8 N1 Ni1 33.9(3)
C11 C10 N1 C8 -153.4(3)
C11 C10 N1 C1 82.1(3)
C11 C10 N1 Ni1 -41.0(3)
C2 C1 N1 C8 54.9(3)
C2 C1 N1 C10 -179.6(3)
C2 C1 N1 Ni1 -65.0(3)
O1 C9 N2 C12 -9.4(5)
C8 C9 N2 C12 177.4(3)
O1 C9 N2 Ni1 176.0(3)
C8 C9 N2 Ni1 2.8(4)
C13 C12 N2 C9 -26.5(5)
C17 C12 N2 C9 153.2(3)
C13 C12 N2 Ni1 147.6(3)
C17 C12 N2 Ni1 -32.7(4)
O2 C11 N3 C25 5.7(5)
C10 C11 N3 C25 -177.7(3)
O2 C11 N3 Ni1 -173.0(3)
C10 C11 N3 Ni1 3.6(3)
C26 C25 N3 C11 110.1(4)
C30 C25 N3 C11 -73.3(5)
C26 C25 N3 Ni1 -71.4(4)
C30 C25 N3 Ni1 105.2(4)
C9 N2 Ni1 O3 -151.6(2)
C12 N2 Ni1 O3 34.0(3)
C9 N2 Ni1 N3 19.1(12)
C12 N2 Ni1 N3 -155.4(10)
C9 N2 Ni1 N1 14.5(2)
C12 N2 Ni1 N1 -160.0(3)
C11 N3 Ni1 O3 142.6(2)
C25 N3 Ni1 O3 -36.0(3)
C11 N3 Ni1 N2 -28.0(12)
C25 N3 Ni1 N2 153.3(10)
C11 N3 Ni1 N1 -23.4(2)
C25 N3 Ni1 N1 158.0(3)
C8 N1 Ni1 O3 67.8(5)
C10 N1 Ni1 O3 -50.8(5)
C1 N1 Ni1 O3 -168.6(4)
C8 N1 Ni1 N2 -27.2(2)
C10 N1 Ni1 N2 -145.8(2)
C1 N1 Ni1 N2 96.4(2)
C8 N1 Ni1 N3 153.3(2)
C10 N1 Ni1 N3 34.8(2)
C1 N1 Ni1 N3 -83.1(2)
C17 C18 O3 Ni1 -15.9(4)
C19 C18 O3 Ni1 161.4(2)
N2 Ni1 O3 C18 -10.0(3)
N3 Ni1 O3 C18 171.1(3)
N1 Ni1 O3 C18 -104.4(5)
